data_4329484
loop_
_publ_author_name
'Eva-Maria Schn\"ockelborg'
'Marat M. Khusniyarov'
'Bas de Bruin'
'Franti\<sek Hartl'
'Thorsten Langer'
'Matthias Eul'
'Stephen Schulz'
'Rainer P\"ottgen'
'Robert Wolf'

_publ_section_title
;
 Unraveling the Electronic Structures of Low-Valent Naphthalene and
 Anthracene Iron Complexes: X-ray, Spectroscopic, and Density Functional
 Theory Studies
;
_journal_name_full 'Inorganic Chemistry'
_journal_page_first 6719
_journal_page_last 6730
_journal_paper_doi 10.1021/ic300366m
_journal_volume 51
_journal_year 2012
_chemical_formula_sum 'C36 H49 Fe K O6'
_chemical_formula_weight 672.70
_chemical_name_systematic
; 
 ? 
;
_space_group_IT_number 14
_symmetry_cell_setting monoclinic
_symmetry_space_group_name_Hall '-P 2ybc'
_symmetry_space_group_name_H-M 'P 1 21/c 1'
_atom_sites_solution_hydrogens geom
_atom_sites_solution_primary direct
_atom_sites_solution_secondary difmap
_audit_creation_method SHELXL-97
_cell_angle_alpha 90.00
_cell_angle_beta 116.4140(10)
_cell_angle_gamma 90.00
_cell_formula_units_Z 8
_cell_length_a 19.6401(14)
_cell_length_b 17.6383(12)
_cell_length_c 22.0480(16)
_cell_measurement_reflns_used 9834
_cell_measurement_temperature 153(2)
_cell_measurement_theta_max 31.74
_cell_measurement_theta_min 1.55
_cell_volume 6840.5(8)
_computing_cell_refinement 'APEX2(Bruker AXS, 2007)'
_computing_data_collection 'APEX2(Bruker AXS, 2007)'
_computing_data_reduction 'SAINT,SADABS (Bruker AXS, 2007 )'
_computing_molecular_graphics
;
ORTEP3,L.J. Farrugia, J. Appl. Cryst. (1997) 30, 565
;
_computing_structure_refinement
;
SHELXL-97, G. M. Sheldrick, Acta Cryst. (2008) A64, 112-122
;
_computing_structure_solution
;
SHELXS-97 , G. M. Sheldrick, Acta Cryst. (2008) A64, 112-122
;
_diffrn_ambient_temperature 153(2)
_diffrn_detector_area_resol_mean 80
_diffrn_measured_fraction_theta_full 0.996
_diffrn_measured_fraction_theta_max 0.996
_diffrn_measurement_device_type 'CCD area detector'
_diffrn_measurement_method 'Omega and Phi scans'
_diffrn_radiation_monochromator graphite
_diffrn_radiation_source 'rotating anode'
_diffrn_radiation_type MoK\a
_diffrn_radiation_wavelength 0.71073
_diffrn_reflns_av_R_equivalents 0.0261
_diffrn_reflns_av_sigmaI/netI 0.0213
_diffrn_reflns_limit_h_max 25
_diffrn_reflns_limit_h_min -25
_diffrn_reflns_limit_k_max 23
_diffrn_reflns_limit_k_min -23
_diffrn_reflns_limit_l_max 28
_diffrn_reflns_limit_l_min -29
_diffrn_reflns_number 67584
_diffrn_reflns_theta_full 27.88
_diffrn_reflns_theta_max 27.88
_diffrn_reflns_theta_min 4.13
_exptl_absorpt_coefficient_mu 0.606
_exptl_absorpt_correction_T_max 0.9093
_exptl_absorpt_correction_T_min 0.8298
_exptl_absorpt_correction_type multi-scan
_exptl_absorpt_process_details
; 
 Corrections were done with the SADABS program, utilizing the none merged
 raw data obtained from the integration process. Integration and final cell
 refinement were done with SAINT.

 SADABS reports ratio of Tmin/Tmax =   0.854049

;
_exptl_crystal_colour dark-green
_exptl_crystal_density_diffrn 1.306
_exptl_crystal_description block
_exptl_crystal_F_000 2864
_exptl_crystal_size_max 0.32
_exptl_crystal_size_mid 0.19
_exptl_crystal_size_min 0.16
_refine_diff_density_max 0.506
_refine_diff_density_min -0.448
_refine_diff_density_rms 0.045
_refine_ls_extinction_method none
_refine_ls_goodness_of_fit_ref 1.033
_refine_ls_hydrogen_treatment noref
_refine_ls_matrix_type full
_refine_ls_number_parameters 800
_refine_ls_number_reflns 16254
_refine_ls_number_restraints 0
_refine_ls_restrained_S_all 1.033
_refine_ls_R_factor_all 0.0461
_refine_ls_R_factor_gt 0.0315
_refine_ls_shift/su_max 0.002
_refine_ls_shift/su_mean 0.000
_refine_ls_structure_factor_coef Fsqd
_refine_ls_weighting_details 'calc w=1/[\s^2^(Fo^2^)+(0.0417P)^2^+2.4691P] where P=(Fo^2^+2Fc^2^)/3'
_refine_ls_weighting_scheme calc
_refine_ls_wR_factor_gt 0.0792
_refine_ls_wR_factor_ref 0.0882
_reflns_number_gt 13036
_reflns_number_total 16254
_reflns_threshold_expression >2sigma(I)
_cod_data_source_file ic300366m_si_002_1.cif
_cod_data_source_block p21c_fin
_cod_database_code 4329484

loop_
_symmetry_equiv_pos_as_xyz
'x, y, z'
'-x, y+1/2, -z+1/2'
'-x, -y, -z'
'x, -y-1/2, z-1/2'

loop_
_atom_site_label
_atom_site_type_symbol
_atom_site_fract_x
_atom_site_fract_y
_atom_site_fract_z
_atom_site_U_iso_or_equiv
_atom_site_adp_type
_atom_site_occupancy
_atom_site_symmetry_multiplicity
_atom_site_calc_flag
_atom_site_refinement_flags
_atom_site_disorder_assembly
_atom_site_disorder_group
C13 C 0.44840(8) 0.36036(9) 0.02895(7) 0.0287(3) Uani 1 1 d . . .
H13 H 0.5019 0.3673 0.0488 0.034 Uiso 1 1 calc R . .
C1 C 0.30714(8) 0.29567(9) -0.16124(8) 0.0285(3) Uani 1 1 d . . .
C2 C 0.30519(8) 0.37648(9) -0.16395(7) 0.0268(3) Uani 1 1 d . . .
C3 C 0.38158(9) 0.40205(9) -0.14494(7) 0.0276(3) Uani 1 1 d . . .
C4 C 0.42944(9) 0.33660(9) -0.13201(8) 0.0283(3) Uani 1 1 d . . .
C5 C 0.38344(9) 0.27102(9) -0.14203(8) 0.0299(3) Uani 1 1 d . . .
C6 C 0.23973(10) 0.24530(11) -0.17677(10) 0.0439(4) Uani 1 1 d . . .
H6A H 0.2052 0.2700 -0.1617 0.066 Uiso 1 1 calc R . .
H6B H 0.2570 0.1969 -0.1531 0.066 Uiso 1 1 calc R . .
H6C H 0.2130 0.2362 -0.2257 0.066 Uiso 1 1 calc R . .
C7 C 0.23589(10) 0.42453(10) -0.18150(8) 0.0372(4) Uani 1 1 d . . .
H7A H 0.2043 0.4238 -0.2306 0.056 Uiso 1 1 calc R . .
H7B H 0.2514 0.4767 -0.1665 0.056 Uiso 1 1 calc R . .
H7C H 0.2067 0.4044 -0.1588 0.056 Uiso 1 1 calc R . .
C8 C 0.40638(11) 0.48291(10) -0.14187(9) 0.0404(4) Uani 1 1 d . . .
H8A H 0.4047 0.4973 -0.1854 0.061 Uiso 1 1 calc R . .
H8B H 0.4584 0.4885 -0.1060 0.061 Uiso 1 1 calc R . .
H8C H 0.3722 0.5158 -0.1322 0.061 Uiso 1 1 calc R . .
C9 C 0.51247(10) 0.33694(11) -0.11508(9) 0.0415(4) Uani 1 1 d . . .
H9A H 0.5372 0.2925 -0.0873 0.062 Uiso 1 1 calc R . .
H9B H 0.5362 0.3832 -0.0899 0.062 Uiso 1 1 calc R . .
H9C H 0.5182 0.3354 -0.1570 0.062 Uiso 1 1 calc R . .
C10 C 0.40936(12) 0.18994(10) -0.13510(11) 0.0470(5) Uani 1 1 d . . .
H10A H 0.4024 0.1709 -0.1793 0.070 Uiso 1 1 calc R . .
H10B H 0.3794 0.1591 -0.1188 0.070 Uiso 1 1 calc R . .
H10C H 0.4632 0.1869 -0.1027 0.070 Uiso 1 1 calc R . .
C11 C 0.33459(9) 0.28344(8) -0.00986(8) 0.0276(3) Uani 1 1 d . . .
H11 H 0.3111 0.2371 -0.0306 0.033 Uiso 1 1 calc R . .
C12 C 0.41580(9) 0.28764(9) 0.02106(8) 0.0303(3) Uani 1 1 d . . .
H12 H 0.4464 0.2434 0.0356 0.036 Uiso 1 1 calc R . .
C14 C 0.39719(8) 0.42312(8) 0.00564(7) 0.0250(3) Uani 1 1 d . . .
H14 H 0.4141 0.4686 -0.0064 0.030 Uiso 1 1 calc R . .
C22 C 0.32063(8) 0.42049(8) -0.00047(7) 0.0227(3) Uani 1 1 d . . .
C21 C 0.28643(8) 0.34587(8) -0.01116(7) 0.0237(3) Uani 1 1 d . . .
C20 C 0.27706(8) 0.48330(8) -0.00424(7) 0.0247(3) Uani 1 1 d . . .
H17 H 0.3007 0.5317 0.0060 0.030 Uiso 1 1 calc R . .
C23 C 0.19735(8) 0.47785(8) -0.02307(7) 0.0245(3) Uani 1 1 d . . .
C24 C 0.16295(8) 0.40445(9) -0.03605(7) 0.0253(3) Uani 1 1 d . . .
C19 C 0.20982(8) 0.33948(8) -0.02752(8) 0.0268(3) Uani 1 1 d . . .
H20 H 0.1878 0.2904 -0.0332 0.032 Uiso 1 1 calc R . .
C15 C 0.15201(9) 0.54142(9) -0.02808(8) 0.0289(3) Uani 1 1 d . . .
H21 H 0.1743 0.5905 -0.0197 0.035 Uiso 1 1 calc R . .
C16 C 0.07524(9) 0.53402(10) -0.04506(8) 0.0334(3) Uani 1 1 d . . .
H22 H 0.0458 0.5776 -0.0472 0.040 Uiso 1 1 calc R . .
C17 C 0.04148(9) 0.46273(10) -0.05895(8) 0.0352(4) Uani 1 1 d . . .
H23 H -0.0112 0.4575 -0.0711 0.042 Uiso 1 1 calc R . .
C18 C 0.08485(9) 0.39942(10) -0.05500(8) 0.0322(3) Uani 1 1 d . . .
H24 H 0.0610 0.3511 -0.0654 0.039 Uiso 1 1 calc R . .
C25 C 0.27210(10) 0.53701(9) 0.15068(8) 0.0363(4) Uani 1 1 d . . .
H25A H 0.2690 0.5338 0.1047 0.044 Uiso 1 1 calc R . .
H25B H 0.2771 0.5911 0.1640 0.044 Uiso 1 1 calc R . .
C26 C 0.20191(9) 0.50472(10) 0.15041(9) 0.0362(4) Uani 1 1 d . . .
H26A H 0.2040 0.5096 0.1959 0.043 Uiso 1 1 calc R . .
H26B H 0.1567 0.5326 0.1177 0.043 Uiso 1 1 calc R . .
C27 C 0.13396(10) 0.39082(11) 0.13499(11) 0.0457(4) Uani 1 1 d . . .
H27A H 0.0876 0.4218 0.1109 0.055 Uiso 1 1 calc R . .
H27B H 0.1434 0.3859 0.1828 0.055 Uiso 1 1 calc R . .
C28 C 0.12262(10) 0.31471(11) 0.10356(10) 0.0438(4) Uani 1 1 d . A .
H28A H 0.0768 0.2908 0.1031 0.053 Uiso 1 1 calc R . .
H28B H 0.1148 0.3195 0.0562 0.053 Uiso 1 1 calc R . .
C29 C 0.17511(13) 0.19716(13) 0.10438(12) 0.0404(6) Uiso 0.784(5) 1 d P A 1
H29A H 0.1693 0.2058 0.0580 0.048 Uiso 0.784(5) 1 calc PR A 1
H29B H 0.1287 0.1717 0.1011 0.048 Uiso 0.784(5) 1 calc PR A 1
C29A C 0.2186(5) 0.1665(5) 0.1028(5) 0.0404(6) Uiso 0.22 1 d P A 2
H29C H 0.1927 0.1946 0.0596 0.048 Uiso 0.216(5) 1 calc PR A 2
H29D H 0.2095 0.1115 0.0938 0.048 Uiso 0.216(5) 1 calc PR A 2
C30 C 0.24325(13) 0.14899(14) 0.14343(13) 0.0422(6) Uiso 0.784(5) 1 d P A 1
H30A H 0.2527 0.1452 0.1913 0.051 Uiso 0.784(5) 1 calc PR A 1
H30B H 0.2355 0.0973 0.1240 0.051 Uiso 0.784(5) 1 calc PR A 1
C30A C 0.1930(5) 0.1917(5) 0.1513(5) 0.0422(6) Uiso 0.22 1 d P A 2
H30C H 0.1436 0.1685 0.1425 0.051 Uiso 0.216(5) 1 calc PR A 2
H30D H 0.2307 0.1797 0.1982 0.051 Uiso 0.216(5) 1 calc PR A 2
C31 C 0.37056(12) 0.14031(11) 0.17683(10) 0.0475(5) Uani 1 1 d . A .
H31A H 0.3642 0.0889 0.1569 0.057 Uiso 1 1 calc R . .
H31B H 0.3776 0.1354 0.2240 0.057 Uiso 1 1 calc R . .
C32 C 0.43737(11) 0.17808(10) 0.17596(10) 0.0434(4) Uani 1 1 d . A .
H32A H 0.4829 0.1455 0.1985 0.052 Uiso 1 1 calc R . .
H32B H 0.4284 0.1866 0.1286 0.052 Uiso 1 1 calc R . .
C33 C 0.51647(10) 0.28530(12) 0.21634(10) 0.0461(4) Uani 1 1 d . A .
H33A H 0.5123 0.2964 0.1708 0.055 Uiso 1 1 calc R . .
H33B H 0.5611 0.2520 0.2404 0.055 Uiso 1 1 calc R . .
C34 C 0.52606(10) 0.35740(12) 0.25502(10) 0.0474(5) Uani 1 1 d . A .
H34A H 0.5272 0.3466 0.2995 0.057 Uiso 1 1 calc R . .
H34B H 0.5745 0.3822 0.2629 0.057 Uiso 1 1 calc R . .
C35 C 0.47019(10) 0.47765(12) 0.24698(11) 0.0481(5) Uani 1 1 d . A .
H35A H 0.5189 0.5019 0.2550 0.058 Uiso 1 1 calc R . .
H35B H 0.4688 0.4721 0.2911 0.058 Uiso 1 1 calc R . .
C36 C 0.40507(11) 0.52544(11) 0.20029(11) 0.0463(5) Uani 1 1 d . . .
H36A H 0.4122 0.5784 0.2170 0.056 Uiso 1 1 calc R . .
H36B H 0.4027 0.5255 0.1545 0.056 Uiso 1 1 calc R . .
C101 C 0.12614(9) 0.72736(9) 0.67523(8) 0.0286(3) Uani 1 1 d . . .
C102 C 0.06954(9) 0.66988(9) 0.64821(8) 0.0306(3) Uani 1 1 d . . .
C103 C 0.10697(10) 0.60016(9) 0.64806(8) 0.0327(3) Uani 1 1 d . . .
C104 C 0.18681(9) 0.61417(9) 0.67559(7) 0.0306(3) Uani 1 1 d . . .
C105 C 0.19802(8) 0.69297(9) 0.69142(7) 0.0284(3) Uani 1 1 d . . .
C106 C 0.11315(11) 0.80906(10) 0.68618(11) 0.0452(4) Uani 1 1 d . . .
H10D H 0.0712 0.8293 0.6451 0.068 Uiso 1 1 calc R . .
H10E H 0.1595 0.8382 0.6964 0.068 Uiso 1 1 calc R . .
H10F H 0.1003 0.8130 0.7242 0.068 Uiso 1 1 calc R . .
C107 C -0.01417(10) 0.67993(13) 0.62675(10) 0.0491(5) Uani 1 1 d . . .
H10G H -0.0245 0.6731 0.6660 0.074 Uiso 1 1 calc R . .
H10H H -0.0428 0.6423 0.5920 0.074 Uiso 1 1 calc R . .
H10I H -0.0297 0.7310 0.6082 0.074 Uiso 1 1 calc R . .
C108 C 0.06933(15) 0.52447(12) 0.62435(11) 0.0613(6) Uani 1 1 d . . .
H10J H 0.0727 0.4951 0.6633 0.092 Uiso 1 1 calc R . .
H10K H 0.0950 0.4969 0.6018 0.092 Uiso 1 1 calc R . .
H10L H 0.0158 0.5320 0.5925 0.092 Uiso 1 1 calc R . .
C109 C 0.24756(12) 0.55799(12) 0.68377(10) 0.0525(5) Uani 1 1 d . . .
H10M H 0.2863 0.5827 0.6741 0.079 Uiso 1 1 calc R . .
H10N H 0.2250 0.5157 0.6522 0.079 Uiso 1 1 calc R . .
H10O H 0.2710 0.5388 0.7303 0.079 Uiso 1 1 calc R . .
C110 C 0.27398(10) 0.73153(12) 0.72156(9) 0.0446(4) Uani 1 1 d . . .
H11A H 0.3019 0.7176 0.7694 0.067 Uiso 1 1 calc R . .
H11B H 0.2667 0.7866 0.7176 0.067 Uiso 1 1 calc R . .
H11C H 0.3030 0.7156 0.6973 0.067 Uiso 1 1 calc R . .
C111 C 0.18917(11) 0.73679(10) 0.54816(9) 0.0376(4) Uani 1 1 d . . .
H111 H 0.2250 0.7714 0.5790 0.045 Uiso 1 1 calc R . .
C112 C 0.11085(12) 0.75640(12) 0.51960(9) 0.0480(5) Uani 1 1 d . . .
H112 H 0.0949 0.8075 0.5181 0.058 Uiso 1 1 calc R . .
C113 C 0.05810(11) 0.69685(13) 0.49372(9) 0.0502(5) Uani 1 1 d . . .
H113 H 0.0049 0.7061 0.4740 0.060 Uiso 1 1 calc R . .
C114 C 0.08750(10) 0.62218(12) 0.49819(8) 0.0409(4) Uani 1 1 d . . .
H114 H 0.0556 0.5806 0.4958 0.049 Uiso 1 1 calc R . .
C122 C 0.16311(9) 0.60619(10) 0.50612(7) 0.0332(4) Uani 1 1 d . . .
C120 C 0.18773(10) 0.53587(10) 0.49637(8) 0.0374(4) Uani 1 1 d . . .
H116 H 0.1513 0.4967 0.4766 0.045 Uiso 1 1 calc R . .
C123 C 0.26571(10) 0.51989(10) 0.51483(8) 0.0348(4) Uani 1 1 d . . .
C115 C 0.29224(12) 0.44806(10) 0.50763(9) 0.0448(4) Uani 1 1 d . . .
H118 H 0.2573 0.4071 0.4916 0.054 Uiso 1 1 calc R . .
C116 C 0.36753(13) 0.43521(12) 0.52310(10) 0.0511(5) Uani 1 1 d . . .
H119 H 0.3836 0.3863 0.5167 0.061 Uiso 1 1 calc R . .
C117 C 0.41928(12) 0.49370(13) 0.54793(10) 0.0506(5) Uani 1 1 d . . .
H120 H 0.4711 0.4852 0.5583 0.061 Uiso 1 1 calc R . .
C118 C 0.39583(10) 0.56496(11) 0.55777(9) 0.0416(4) Uani 1 1 d . . .
H121 H 0.4325 0.6042 0.5761 0.050 Uiso 1 1 calc R . .
C124 C 0.31959(10) 0.58060(10) 0.54138(8) 0.0331(3) Uani 1 1 d . . .
C119 C 0.29285(10) 0.65389(9) 0.54841(8) 0.0331(3) Uani 1 1 d . . .
H123 H 0.3280 0.6947 0.5642 0.040 Uiso 1 1 calc R . .
C121 C 0.21737(10) 0.66749(9) 0.53304(7) 0.0310(3) Uani 1 1 d . . .
C125 C 0.14176(11) 0.46944(10) 0.31047(9) 0.0404(4) Uani 1 1 d . . .
H12A H 0.1491 0.4627 0.3576 0.049 Uiso 1 1 calc R . .
H12B H 0.1465 0.4193 0.2926 0.049 Uiso 1 1 calc R . .
C126 C 0.06474(11) 0.50182(10) 0.26788(9) 0.0419(4) Uani 1 1 d . . .
H12C H 0.0590 0.5128 0.2218 0.050 Uiso 1 1 calc R . .
H12D H 0.0251 0.4649 0.2640 0.050 Uiso 1 1 calc R . .
C127 C -0.01520(9) 0.60470(11) 0.26010(9) 0.0408(4) Uani 1 1 d . . .
H12E H -0.0569 0.5695 0.2546 0.049 Uiso 1 1 calc R . .
H12F H -0.0206 0.6183 0.2146 0.049 Uiso 1 1 calc R . .
C128 C -0.01897(10) 0.67451(11) 0.29711(10) 0.0427(4) Uani 1 1 d . . .
H12G H -0.0696 0.6985 0.2733 0.051 Uiso 1 1 calc R . .
H12H H -0.0104 0.6613 0.3436 0.051 Uiso 1 1 calc R . .
C129 C 0.03529(10) 0.79740(10) 0.32675(9) 0.0392(4) Uani 1 1 d . . .
H12I H 0.0442 0.7919 0.3744 0.047 Uiso 1 1 calc R . .
H12J H -0.0155 0.8204 0.3006 0.047 Uiso 1 1 calc R . .
C130 C 0.09507(10) 0.84677(10) 0.32318(8) 0.0370(4) Uani 1 1 d . . .
H13A H 0.0890 0.8486 0.2762 0.044 Uiso 1 1 calc R . .
H13B H 0.0905 0.8990 0.3374 0.044 Uiso 1 1 calc R . .
C131 C 0.22780(10) 0.86249(9) 0.36966(9) 0.0353(4) Uani 1 1 d . . .
H13C H 0.2220 0.9147 0.3833 0.042 Uiso 1 1 calc R . .
H13D H 0.2269 0.8647 0.3245 0.042 Uiso 1 1 calc R . .
C132 C 0.30110(10) 0.82907(9) 0.42004(9) 0.0351(4) Uani 1 1 d . . .
H13E H 0.3436 0.8640 0.4278 0.042 Uiso 1 1 calc R . .
H13F H 0.2993 0.8207 0.4637 0.042 Uiso 1 1 calc R . .
C133 C 0.37997(9) 0.72158(10) 0.43872(9) 0.0347(4) Uani 1 1 d . . .
H13G H 0.3759 0.7047 0.4798 0.042 Uiso 1 1 calc R . .
H13H H 0.4239 0.7564 0.4526 0.042 Uiso 1 1 calc R . .
C134 C 0.39052(9) 0.65476(10) 0.40203(10) 0.0379(4) Uani 1 1 d . . .
H13I H 0.3927 0.6717 0.3601 0.045 Uiso 1 1 calc R . .
H13J H 0.4388 0.6286 0.4310 0.045 Uiso 1 1 calc R . .
C135 C 0.32934(10) 0.54420(10) 0.34371(9) 0.0390(4) Uani 1 1 d . . .
H13K H 0.3805 0.5208 0.3626 0.047 Uiso 1 1 calc R . .
H13L H 0.3171 0.5635 0.2978 0.047 Uiso 1 1 calc R . .
C136 C 0.27198(10) 0.48674(10) 0.33972(9) 0.0407(4) Uani 1 1 d . . .
H13M H 0.2737 0.4429 0.3124 0.049 Uiso 1 1 calc R . .
H13N H 0.2837 0.4684 0.3857 0.049 Uiso 1 1 calc R . .
Fe1 Fe 0.377083(11) 0.340301(11) -0.068428(10) 0.02099(5) Uani 1 1 d . . .
Fe2 Fe 0.128540(12) 0.678290(12) 0.590651(10) 0.02553(6) Uani 1 1 d . . .
K1 K 0.319009(18) 0.342734(19) 0.140410(17) 0.02909(8) Uani 1 1 d . A .
K2 K 0.188882(18) 0.657110(18) 0.377118(16) 0.02719(7) Uani 1 1 d . . .
O1 O 0.33665(6) 0.49568(6) 0.19733(6) 0.0327(2) Uani 1 1 d . . .
O2 O 0.19657(6) 0.42692(6) 0.13177(6) 0.0330(2) Uani 1 1 d . . .
O3 O 0.18619(7) 0.26951(7) 0.14022(7) 0.0464(3) Uani 1 1 d . . .
O4 O 0.30596(7) 0.18478(7) 0.13872(7) 0.0456(3) Uani 1 1 d . . .
O5 O 0.44965(7) 0.24882(7) 0.21053(6) 0.0388(3) Uani 1 1 d . . .
O6 O 0.46409(6) 0.40571(7) 0.21664(6) 0.0393(3) Uani 1 1 d . . .
O11 O 0.19779(6) 0.51989(6) 0.30931(6) 0.0324(2) Uani 1 1 d . . .
O12 O 0.05630(6) 0.56959(7) 0.29860(6) 0.0348(3) Uani 1 1 d . . .
O13 O 0.03831(6) 0.72513(7) 0.29939(6) 0.0364(3) Uani 1 1 d . . .
O14 O 0.16754(6) 0.81586(6) 0.36722(6) 0.0319(2) Uani 1 1 d . . .
O15 O 0.31207(6) 0.75905(6) 0.39383(6) 0.0322(2) Uani 1 1 d . . .
O16 O 0.32868(6) 0.60478(6) 0.38587(5) 0.0314(2) Uani 1 1 d . . .

loop_
_atom_site_aniso_label
_atom_site_aniso_U_11
_atom_site_aniso_U_22
_atom_site_aniso_U_33
_atom_site_aniso_U_23
_atom_site_aniso_U_13
_atom_site_aniso_U_12
C13 0.0219(7) 0.0381(8) 0.0221(7) 0.0016(6) 0.0063(6) 0.0018(6)
C1 0.0274(7) 0.0298(8) 0.0257(7) -0.0075(6) 0.0095(6) -0.0012(6)
C2 0.0276(7) 0.0313(8) 0.0190(7) -0.0020(6) 0.0080(6) 0.0035(6)
C3 0.0309(8) 0.0300(8) 0.0212(7) 0.0013(6) 0.0109(6) -0.0004(6)
C4 0.0284(8) 0.0349(8) 0.0241(7) 0.0008(6) 0.0140(6) 0.0018(6)
C5 0.0323(8) 0.0302(8) 0.0297(8) -0.0043(6) 0.0161(7) 0.0026(6)
C6 0.0352(9) 0.0423(10) 0.0473(11) -0.0150(8) 0.0121(8) -0.0122(8)
C7 0.0347(9) 0.0434(10) 0.0288(8) 0.0032(7) 0.0099(7) 0.0129(7)
C8 0.0498(10) 0.0330(9) 0.0371(9) 0.0070(7) 0.0181(8) -0.0056(8)
C9 0.0307(9) 0.0603(12) 0.0381(9) 0.0074(8) 0.0194(8) 0.0037(8)
C10 0.0538(11) 0.0322(9) 0.0586(12) -0.0066(8) 0.0283(10) 0.0092(8)
C11 0.0297(8) 0.0240(7) 0.0305(8) 0.0048(6) 0.0148(6) 0.0019(6)
C12 0.0288(8) 0.0324(8) 0.0290(8) 0.0101(6) 0.0121(6) 0.0079(6)
C14 0.0243(7) 0.0285(7) 0.0223(7) -0.0016(6) 0.0103(6) -0.0021(6)
C22 0.0246(7) 0.0281(7) 0.0151(6) 0.0004(5) 0.0085(5) -0.0002(6)
C21 0.0272(7) 0.0263(7) 0.0190(6) 0.0042(5) 0.0116(6) 0.0008(6)
C20 0.0273(7) 0.0253(7) 0.0218(7) -0.0031(5) 0.0113(6) -0.0022(6)
C23 0.0273(7) 0.0288(7) 0.0181(6) 0.0006(5) 0.0108(6) 0.0009(6)
C24 0.0252(7) 0.0304(8) 0.0201(7) 0.0007(6) 0.0098(6) -0.0006(6)
C19 0.0278(7) 0.0257(7) 0.0286(7) 0.0013(6) 0.0142(6) -0.0024(6)
C15 0.0303(8) 0.0299(8) 0.0266(7) 0.0008(6) 0.0128(6) 0.0028(6)
C16 0.0296(8) 0.0367(9) 0.0326(8) 0.0006(7) 0.0125(7) 0.0089(7)
C17 0.0230(7) 0.0451(10) 0.0349(9) 0.0007(7) 0.0105(7) 0.0030(7)
C18 0.0265(8) 0.0363(9) 0.0314(8) -0.0014(7) 0.0107(6) -0.0025(6)
C25 0.0479(10) 0.0299(8) 0.0285(8) -0.0030(6) 0.0148(7) 0.0004(7)
C26 0.0359(9) 0.0373(9) 0.0311(8) -0.0035(7) 0.0111(7) 0.0081(7)
C27 0.0249(8) 0.0493(11) 0.0629(12) 0.0016(9) 0.0196(8) 0.0024(8)
C28 0.0299(9) 0.0506(11) 0.0460(10) 0.0019(8) 0.0124(8) -0.0075(8)
C31 0.0720(14) 0.0342(9) 0.0411(10) 0.0069(8) 0.0295(10) 0.0050(9)
C32 0.0481(11) 0.0402(10) 0.0373(9) 0.0046(8) 0.0149(8) 0.0160(8)
C33 0.0268(8) 0.0632(13) 0.0444(10) -0.0023(9) 0.0124(8) 0.0061(8)
C34 0.0225(8) 0.0696(13) 0.0408(10) -0.0086(9) 0.0059(7) -0.0038(8)
C35 0.0308(9) 0.0575(12) 0.0525(11) -0.0244(9) 0.0155(8) -0.0189(8)
C36 0.0453(11) 0.0404(10) 0.0574(12) -0.0144(9) 0.0265(9) -0.0199(8)
C101 0.0300(8) 0.0317(8) 0.0285(8) -0.0002(6) 0.0168(6) -0.0020(6)
C102 0.0282(8) 0.0381(9) 0.0264(8) 0.0045(6) 0.0129(6) -0.0041(6)
C103 0.0437(9) 0.0299(8) 0.0245(7) 0.0038(6) 0.0152(7) -0.0073(7)
C104 0.0386(9) 0.0333(8) 0.0206(7) 0.0082(6) 0.0139(6) 0.0055(7)
C105 0.0270(7) 0.0376(8) 0.0203(7) 0.0019(6) 0.0103(6) -0.0022(6)
C106 0.0525(11) 0.0370(10) 0.0569(12) -0.0064(8) 0.0340(10) -0.0005(8)
C107 0.0305(9) 0.0678(13) 0.0478(11) 0.0114(10) 0.0164(8) -0.0047(9)
C108 0.0909(17) 0.0394(11) 0.0528(12) -0.0039(9) 0.0313(12) -0.0272(11)
C109 0.0639(13) 0.0511(12) 0.0467(11) 0.0214(9) 0.0285(10) 0.0291(10)
C110 0.0317(9) 0.0636(13) 0.0355(9) 0.0000(8) 0.0123(8) -0.0102(8)
C111 0.0542(11) 0.0345(9) 0.0316(8) 0.0071(7) 0.0260(8) -0.0013(8)
C112 0.0644(13) 0.0468(11) 0.0380(10) 0.0240(8) 0.0276(10) 0.0195(10)
C113 0.0403(10) 0.0792(15) 0.0244(8) 0.0175(9) 0.0084(7) 0.0172(10)
C114 0.0354(9) 0.0618(12) 0.0216(8) -0.0051(7) 0.0092(7) -0.0088(8)
C122 0.0382(9) 0.0447(9) 0.0155(7) -0.0014(6) 0.0110(6) -0.0095(7)
C120 0.0452(10) 0.0418(9) 0.0265(8) -0.0101(7) 0.0171(7) -0.0171(8)
C123 0.0487(10) 0.0362(9) 0.0219(7) -0.0004(6) 0.0178(7) -0.0058(7)
C115 0.0651(13) 0.0358(9) 0.0363(9) -0.0002(7) 0.0252(9) -0.0033(9)
C116 0.0706(14) 0.0435(11) 0.0390(10) 0.0080(8) 0.0241(10) 0.0141(10)
C117 0.0475(11) 0.0648(13) 0.0350(10) 0.0129(9) 0.0142(9) 0.0192(10)
C118 0.0381(9) 0.0526(11) 0.0285(8) 0.0043(8) 0.0097(7) -0.0016(8)
C124 0.0394(9) 0.0393(9) 0.0203(7) 0.0020(6) 0.0130(6) -0.0043(7)
C119 0.0393(9) 0.0359(9) 0.0266(8) -0.0033(6) 0.0168(7) -0.0125(7)
C121 0.0414(9) 0.0346(8) 0.0188(7) 0.0036(6) 0.0149(6) -0.0056(7)
C125 0.0538(11) 0.0289(8) 0.0386(9) -0.0059(7) 0.0206(8) -0.0094(8)
C126 0.0454(10) 0.0426(10) 0.0349(9) -0.0115(8) 0.0154(8) -0.0165(8)
C127 0.0261(8) 0.0587(12) 0.0335(9) 0.0037(8) 0.0095(7) -0.0092(8)
C128 0.0259(8) 0.0641(12) 0.0395(10) 0.0079(9) 0.0159(7) 0.0021(8)
C129 0.0369(9) 0.0502(10) 0.0316(9) 0.0032(7) 0.0163(7) 0.0171(8)
C130 0.0466(10) 0.0340(9) 0.0277(8) 0.0043(7) 0.0141(7) 0.0166(7)
C131 0.0505(10) 0.0228(7) 0.0377(9) 0.0010(6) 0.0242(8) 0.0011(7)
C132 0.0421(9) 0.0267(8) 0.0392(9) -0.0052(7) 0.0205(8) -0.0063(7)
C133 0.0255(8) 0.0369(9) 0.0392(9) -0.0022(7) 0.0121(7) -0.0052(7)
C134 0.0279(8) 0.0419(9) 0.0465(10) 0.0004(8) 0.0189(8) 0.0035(7)
C135 0.0336(9) 0.0433(10) 0.0363(9) -0.0073(7) 0.0120(7) 0.0109(7)
C136 0.0468(10) 0.0299(8) 0.0352(9) -0.0005(7) 0.0092(8) 0.0120(7)
Fe1 0.02064(10) 0.02088(10) 0.02077(10) 0.00039(7) 0.00861(8) 0.00071(7)
Fe2 0.02810(11) 0.02864(11) 0.01893(10) 0.00546(8) 0.00963(8) 0.00196(8)
K1 0.02403(16) 0.03204(17) 0.02841(17) -0.00368(13) 0.00914(13) -0.00260(13)
K2 0.02749(16) 0.02722(16) 0.02618(16) -0.00026(12) 0.01134(13) -0.00072(12)
O1 0.0305(6) 0.0360(6) 0.0300(6) -0.0047(5) 0.0121(5) -0.0063(5)
O2 0.0276(6) 0.0349(6) 0.0352(6) -0.0041(5) 0.0128(5) 0.0001(5)
O3 0.0354(7) 0.0380(7) 0.0658(9) 0.0061(6) 0.0226(6) -0.0024(5)
O4 0.0447(7) 0.0311(6) 0.0666(9) -0.0034(6) 0.0297(7) -0.0040(5)
O5 0.0350(6) 0.0460(7) 0.0331(6) -0.0016(5) 0.0131(5) 0.0029(5)
O6 0.0276(6) 0.0497(7) 0.0354(6) -0.0123(5) 0.0094(5) -0.0069(5)
O11 0.0366(6) 0.0265(5) 0.0316(6) 0.0002(4) 0.0129(5) 0.0019(5)
O12 0.0308(6) 0.0418(7) 0.0285(6) -0.0041(5) 0.0103(5) -0.0076(5)
O13 0.0314(6) 0.0450(7) 0.0366(6) -0.0003(5) 0.0186(5) 0.0033(5)
O14 0.0360(6) 0.0266(5) 0.0319(6) 0.0046(4) 0.0140(5) 0.0062(5)
O15 0.0344(6) 0.0290(6) 0.0328(6) -0.0022(5) 0.0147(5) 0.0019(5)
O16 0.0305(6) 0.0333(6) 0.0305(6) -0.0051(5) 0.0135(5) 0.0026(5)

loop_
_atom_type_symbol
_atom_type_description
_atom_type_scat_dispersion_real
_atom_type_scat_dispersion_imag
_atom_type_scat_source
C C 0.0033 0.0016 'International Tables Vol C Tables 4.2.6.8 and 6.1.1.4'
H H 0.0000 0.0000 'International Tables Vol C Tables 4.2.6.8 and 6.1.1.4'
O O 0.0106 0.0060 'International Tables Vol C Tables 4.2.6.8 and 6.1.1.4'
K K 0.2009 0.2494 'International Tables Vol C Tables 4.2.6.8 and 6.1.1.4'
Fe Fe 0.3463 0.8444 'International Tables Vol C Tables 4.2.6.8 and 6.1.1.4'

loop_
_geom_angle_atom_site_label_1
_geom_angle_atom_site_label_2
_geom_angle_atom_site_label_3
_geom_angle
C12 C13 C14 116.89(13)
C2 C1 C5 108.72(13)
C2 C1 C6 125.24(14)
C5 C1 C6 126.03(15)
C2 C1 Fe1 69.59(8)
C5 C1 Fe1 70.88(9)
C6 C1 Fe1 125.92(12)
C1 C2 C3 107.22(13)
C1 C2 C7 125.42(14)
C3 C2 C7 127.34(14)
C1 C2 Fe1 69.64(8)
C3 C2 Fe1 69.24(8)
C7 C2 Fe1 124.94(11)
C4 C3 C2 108.15(13)
C4 C3 C8 125.85(14)
C2 C3 C8 125.96(14)
C4 C3 Fe1 70.86(8)
C2 C3 Fe1 69.56(8)
C8 C3 Fe1 127.06(11)
C5 C4 C3 107.97(13)
C5 C4 C9 125.86(15)
C3 C4 C9 126.07(15)
C5 C4 Fe1 70.08(8)
C3 C4 Fe1 68.38(8)
C9 C4 Fe1 129.87(11)
C4 C5 C1 107.92(13)
C4 C5 C10 126.49(15)
C1 C5 C10 125.58(15)
C4 C5 Fe1 69.85(8)
C1 C5 Fe1 68.53(8)
C10 C5 Fe1 127.97(12)
C12 C11 C21 123.49(14)
C13 C12 C11 117.05(14)
C13 C14 C22 122.94(13)
C20 C22 C14 124.74(13)
C20 C22 C21 119.32(13)
C14 C22 C21 115.53(13)
C19 C21 C11 124.65(14)
C19 C21 C22 119.14(13)
C11 C21 C22 115.96(13)
C22 C20 C23 122.14(13)
C15 C23 C24 118.71(13)
C15 C23 C20 122.79(14)
C24 C23 C20 118.49(13)
C18 C24 C19 122.95(14)
C18 C24 C23 118.30(14)
C19 C24 C23 118.73(13)
C21 C19 C24 121.99(13)
C16 C15 C23 121.36(15)
C15 C16 C17 119.90(15)
C18 C17 C16 119.73(15)
C17 C18 C24 121.95(15)
O1 C25 C26 109.36(13)
O2 C26 C25 108.61(13)
O2 C27 C28 109.74(15)
O3 C28 C27 109.69(15)
O3 C29 C30 107.73(19)
C30A C29A O4 103.1(7)
O4 C30 C29 106.69(19)
O3 C30A C29A 102.2(7)
O4 C31 C32 108.07(14)
O5 C32 C31 109.10(15)
O5 C33 C34 108.33(15)
O6 C34 C33 108.31(14)
O6 C35 C36 108.29(15)
O1 C36 C35 109.03(16)
C102 C101 C105 107.64(14)
C102 C101 C106 126.40(15)
C105 C101 C106 125.95(15)
C102 C101 Fe2 69.69(9)
C105 C101 Fe2 68.43(8)
C106 C101 Fe2 128.18(12)
C101 C102 C103 107.81(14)
C101 C102 C107 125.99(16)
C103 C102 C107 126.14(16)
C101 C102 Fe2 70.11(8)
C103 C102 Fe2 68.44(9)
C107 C102 Fe2 129.04(12)
C104 C103 C102 108.52(14)
C104 C103 C108 125.35(17)
C102 C103 C108 126.12(17)
C104 C103 Fe2 69.82(8)
C102 C103 Fe2 70.73(9)
C108 C103 Fe2 126.18(13)
C105 C104 C103 107.06(14)
C105 C104 C109 125.94(16)
C103 C104 C109 126.95(17)
C105 C104 Fe2 69.39(8)
C103 C104 Fe2 69.25(9)
C109 C104 Fe2 124.51(12)
C104 C105 C101 108.96(13)
C104 C105 C110 124.43(15)
C101 C105 C110 126.60(16)
C104 C105 Fe2 69.78(8)
C101 C105 Fe2 70.98(9)
C110 C105 Fe2 126.27(11)
C112 C111 C121 123.74(17)
C113 C112 C111 117.05(18)
C112 C113 C114 117.40(17)
C113 C114 C122 123.55(17)
C120 C122 C114 124.66(16)
C120 C122 C121 119.30(16)
C114 C122 C121 115.71(16)
C122 C120 C123 122.57(15)
C115 C123 C120 123.41(16)
C115 C123 C124 118.41(17)
C120 C123 C124 118.18(15)
C116 C115 C123 122.02(18)
C117 C116 C115 119.64(19)
C116 C117 C118 120.13(19)
C117 C118 C124 121.88(18)
C118 C124 C119 123.47(16)
C118 C124 C123 117.87(16)
C119 C124 C123 118.65(15)
C121 C119 C124 122.30(15)
C119 C121 C111 124.70(15)
C119 C121 C122 118.88(15)
C111 C121 C122 116.11(15)
O11 C125 C126 108.91(14)
O12 C126 C125 108.82(13)
O12 C127 C128 107.96(14)
O13 C128 C127 107.82(14)
O13 C129 C130 108.57(13)
O14 C130 C129 108.14(13)
O14 C131 C132 108.08(13)
O15 C132 C131 108.13(13)
O15 C133 C134 107.62(13)
O16 C134 C133 108.55(13)
O16 C135 C136 108.89(14)
O11 C136 C135 109.61(13)
C3 Fe1 C2 41.20(6)
C3 Fe1 C1 68.65(6)
C2 Fe1 C1 40.77(6)
C3 Fe1 C4 40.77(6)
C2 Fe1 C4 68.73(6)
C1 Fe1 C4 68.08(6)
C3 Fe1 C5 68.23(6)
C2 Fe1 C5 68.51(6)
C1 Fe1 C5 40.58(6)
C4 Fe1 C5 40.07(6)
C103 Fe2 C105 68.47(6)
C103 Fe2 C104 40.94(7)
C105 Fe2 C104 40.83(6)
C103 Fe2 C102 40.83(6)
C105 Fe2 C102 68.12(6)
C104 Fe2 C102 68.72(6)
C103 Fe2 C101 68.29(6)
C105 Fe2 C101 40.59(6)
C104 Fe2 C101 68.61(6)
C102 Fe2 C101 40.20(6)
O2 K1 O4 117.60(4)
O2 K1 O6 116.65(4)
O4 K1 O6 117.63(4)
O2 K1 O5 153.27(4)
O4 K1 O5 59.02(4)
O6 K1 O5 58.63(4)
O2 K1 O3 59.04(4)
O4 K1 O3 58.73(4)
O6 K1 O3 147.70(4)
O5 K1 O3 109.37(4)
O2 K1 O1 57.83(3)
O4 K1 O1 156.29(4)
O6 K1 O1 59.02(3)
O5 K1 O1 113.25(3)
O3 K1 O1 110.15(4)
O16 K2 O14 115.85(3)
O16 K2 O12 117.52(3)
O14 K2 O12 115.16(4)
O16 K2 O11 58.69(3)
O14 K2 O11 146.19(3)
O12 K2 O11 58.83(3)
O16 K2 O15 57.53(3)
O14 K2 O15 58.85(3)
O12 K2 O15 153.59(3)
O11 K2 O15 110.21(3)
O16 K2 O13 150.58(3)
O14 K2 O13 58.23(3)
O12 K2 O13 57.08(3)
O11 K2 O13 108.50(3)
O15 K2 O13 112.79(3)
C36 O1 C25 111.36(14)
C36 O1 K1 106.85(10)
C25 O1 K1 105.29(8)
C27 O2 C26 111.95(13)
C27 O2 K1 120.30(10)
C26 O2 K1 123.30(9)
C30A O3 C28 131.1(4)
C30A O3 C29 38.3(4)
C28 O3 C29 107.76(15)
C30A O3 K1 115.0(4)
C28 O3 K1 108.52(10)
C29 O3 K1 107.78(11)
C31 O4 C30 106.71(15)
C31 O4 C29A 132.7(4)
C30 O4 C29A 33.1(3)
C31 O4 K1 119.61(11)
C30 O4 K1 121.08(12)
C29A O4 K1 106.5(3)
C33 O5 C32 112.07(14)
C33 O5 K1 110.99(10)
C32 O5 K1 108.66(9)
C35 O6 C34 112.81(14)
C35 O6 K1 119.13(10)
C34 O6 K1 119.47(10)
C125 O11 C136 111.73(13)
C125 O11 K2 106.79(9)
C136 O11 K2 112.54(9)
C126 O12 C127 112.11(13)
C126 O12 K2 118.43(10)
C127 O12 K2 121.30(10)
C128 O13 C129 113.37(13)
C128 O13 K2 109.90(10)
C129 O13 K2 109.87(9)
C131 O14 C130 111.48(12)
C131 O14 K2 118.54(9)
C130 O14 K2 120.00(9)
C132 O15 C133 112.72(12)
C132 O15 K2 108.75(9)
C133 O15 K2 105.73(9)
C134 O16 C135 112.18(12)
C134 O16 K2 120.97(9)
C135 O16 K2 119.57(9)

loop_
_geom_bond_atom_site_label_1
_geom_bond_atom_site_label_2
_geom_bond_distance
C13 C12 1.409(2)
C13 C14 1.429(2)
C1 C2 1.426(2)
C1 C5 1.431(2)
C1 C6 1.502(2)
C1 Fe1 2.0477(15)
C2 C3 1.439(2)
C2 C7 1.501(2)
C2 Fe1 2.0470(14)
C3 C4 1.435(2)
C3 C8 1.499(2)
C3 Fe1 2.0428(15)
C4 C5 1.423(2)
C4 C9 1.502(2)
C4 Fe1 2.0759(15)
C5 C10 1.503(2)
C5 Fe1 2.0790(15)
C11 C12 1.431(2)
C11 C21 1.443(2)
C14 C22 1.4495(19)
C22 C20 1.379(2)
C22 C21 1.449(2)
C21 C19 1.387(2)
C20 C23 1.433(2)
C23 C15 1.405(2)
C23 C24 1.429(2)
C24 C18 1.402(2)
C24 C19 1.429(2)
C15 C16 1.389(2)
C16 C17 1.391(2)
C17 C18 1.384(2)
C25 O1 1.427(2)
C25 C26 1.489(2)
C26 O2 1.4228(19)
C27 O2 1.414(2)
C27 C28 1.481(3)
C28 O3 1.396(2)
C29 O3 1.465(3)
C29 C30 1.493(3)
C29A C30A 1.440(13)
C29A O4 1.571(9)
C30 O4 1.428(3)
C30A O3 1.391(9)
C31 O4 1.408(2)
C31 C32 1.479(3)
C32 O5 1.426(2)
C33 O5 1.415(2)
C33 C34 1.496(3)
C34 O6 1.417(2)
C35 O6 1.414(2)
C35 C36 1.495(3)
C36 O1 1.417(2)
C101 C102 1.425(2)
C101 C105 1.428(2)
C101 C106 1.502(2)
C101 Fe2 2.0754(15)
C102 C103 1.434(2)
C102 C107 1.505(2)
C102 Fe2 2.0698(15)
C103 C104 1.429(2)
C103 C108 1.503(2)
C103 Fe2 2.0391(15)
C104 C105 1.426(2)
C104 C109 1.499(2)
C104 Fe2 2.0467(15)
C105 C110 1.499(2)
C105 Fe2 2.0415(15)
C111 C112 1.422(3)
C111 C121 1.441(2)
C112 C113 1.406(3)
C113 C114 1.424(3)
C114 C122 1.444(2)
C122 C120 1.382(2)
C122 C121 1.447(2)
C120 C123 1.427(3)
C123 C115 1.405(2)
C123 C124 1.435(2)
C115 C116 1.380(3)
C116 C117 1.379(3)
C117 C118 1.388(3)
C118 C124 1.403(2)
C124 C119 1.429(2)
C119 C121 1.387(2)
C125 O11 1.424(2)
C125 C126 1.494(3)
C126 O12 1.419(2)
C127 O12 1.420(2)
C127 C128 1.497(3)
C128 O13 1.419(2)
C129 O13 1.423(2)
C129 C130 1.492(3)
C130 O14 1.4270(19)
C131 O14 1.422(2)
C131 C132 1.494(2)
C132 O15 1.4200(19)
C133 O15 1.4215(19)
C133 C134 1.495(2)
C134 O16 1.412(2)
C135 O16 1.4201(19)
C135 C136 1.489(3)
C136 O11 1.430(2)
K1 O2 2.7598(11)
K1 O4 2.7965(13)
K1 O6 2.8138(11)
K1 O5 2.8614(12)
K1 O3 2.9092(13)
K1 O1 2.9301(12)
K2 O16 2.8208(11)
K2 O14 2.8253(11)
K2 O12 2.8548(11)
K2 O11 2.8907(11)
K2 O15 2.9034(12)
K2 O13 2.9347(12)
